data_7237660
loop_
_publ_author_name
'Zhao, Yawei'
'Shen, Junyu'
'Yu, Ze'
'Hu, Maowei'
'Liu, Chong'
'Fan, Jiandong'
'Han, Hongxian'
'Hagfeldt, Anders'
'Wang, Mei'
'Sun, Licheng'

_publ_section_title
;
 Fine-tuning the coordination atoms of copper redox mediators: an
 effective strategy for boosting the photovoltage of dye-sensitized solar
 cells
;
_journal_issue 20
_journal_name_full 'Journal of Materials Chemistry A'
_journal_page_first 12808
_journal_paper_doi 10.1039/C9TA02735A
_journal_volume 7
_journal_year 2019
_chemical_formula_sum 'C14 H36 Cu N6 O8'
_chemical_formula_weight 480.03
_space_group_IT_number 2
_space_group_name_Hall '-P 1'
_space_group_name_H-M_alt 'P -1'
_symmetry_cell_setting triclinic
_symmetry_space_group_name_H-M 'P -1'
_atom_sites_solution_hydrogens geom
_atom_sites_solution_primary direct
_atom_sites_solution_secondary difmap
_audit_block_doi 10.5517/ccdc.csd.cc1kk9jy
_audit_creation_method SHELXL-97
_audit_update_record
;
2016-01-11 deposited with the CCDC.	2019-04-29 downloaded from the CCDC.
;
_cell_angle_alpha 85.237(2)
_cell_angle_beta 74.9220(10)
_cell_angle_gamma 77.7440(10)
_cell_formula_units_Z 2
_cell_length_a 9.4885(3)
_cell_length_b 10.1789(3)
_cell_length_c 11.6397(4)
_cell_measurement_reflns_used 5359
_cell_measurement_temperature 296(2)
_cell_measurement_theta_max 27.45
_cell_measurement_theta_min 2.27
_cell_volume 1060.29(6)
_computing_cell_refinement 'Bruker SMART'
_computing_data_collection 'Bruker SMART'
_computing_data_reduction 'Bruker SMART'
_computing_molecular_graphics 'Bruker SHELXTL'
_computing_publication_material 'Bruker SHELXTL'
_computing_structure_refinement 'SHELXL-97 (Sheldrick, 1997)'
_computing_structure_solution 'SHELXS-97 (Sheldrick, 1990)'
_diffrn_ambient_temperature 296(2)
_diffrn_measured_fraction_theta_full 0.996
_diffrn_measured_fraction_theta_max 0.996
_diffrn_measurement_device_type 'CCD area detector'
_diffrn_measurement_method 'phi and omega scans'
_diffrn_radiation_monochromator graphite
_diffrn_radiation_source 'fine-focus sealed tube'
_diffrn_radiation_type MoK\a
_diffrn_radiation_wavelength 0.71073
_diffrn_reflns_av_R_equivalents 0.0210
_diffrn_reflns_av_sigmaI/netI 0.0303
_diffrn_reflns_limit_h_max 11
_diffrn_reflns_limit_h_min -10
_diffrn_reflns_limit_k_max 12
_diffrn_reflns_limit_k_min -12
_diffrn_reflns_limit_l_max 13
_diffrn_reflns_limit_l_min -10
_diffrn_reflns_number 6913
_diffrn_reflns_theta_full 25.00
_diffrn_reflns_theta_max 25.00
_diffrn_reflns_theta_min 2.27
_exptl_absorpt_coefficient_mu 1.083
_exptl_absorpt_correction_type none
_exptl_crystal_colour blue
_exptl_crystal_density_diffrn 1.504
_exptl_crystal_density_method 'not measured'
_exptl_crystal_description block
_exptl_crystal_F_000 510
_exptl_crystal_size_max 0.21
_exptl_crystal_size_mid 0.18
_exptl_crystal_size_min 0.17
_refine_diff_density_max 0.807
_refine_diff_density_min -0.874
_refine_diff_density_rms 0.126
_refine_ls_extinction_method none
_refine_ls_goodness_of_fit_ref 1.014
_refine_ls_hydrogen_treatment mixed
_refine_ls_matrix_type full
_refine_ls_number_parameters 282
_refine_ls_number_reflns 3721
_refine_ls_number_restraints 0
_refine_ls_restrained_S_all 1.014
_refine_ls_R_factor_all 0.0400
_refine_ls_R_factor_gt 0.0384
_refine_ls_shift/su_max 0.028
_refine_ls_shift/su_mean 0.003
_refine_ls_structure_factor_coef Fsqd
_refine_ls_weighting_details 'calc w=1/[\s^2^(Fo^2^)+(0.0697P)^2^+0.6698P] where P=(Fo^2^+2Fc^2^)/3'
_refine_ls_weighting_scheme calc
_refine_ls_wR_factor_gt 0.1001
_refine_ls_wR_factor_ref 0.1013
_reflns_number_gt 3520
_reflns_number_total 3721
_reflns_threshold_expression >2sigma(I)
_cod_data_source_file c9ta02735a2.cif
_cod_data_source_block 2
_cod_depositor_comments
;
The following automatic conversions were performed:

data item '_symmetry_cell_setting' value 'Triclinic' was changed to
'triclinic' in accordance with the
/home/saulius/struct/COD-crude-data/automatic-downloads/DataCite-retrospective/RSC/depositions/lib/dictionaries/cif_core.dic
dictionary named 'cif_core.dic' version 2.4.2 last updated on
2011-04-26.

Automatic conversion script
Id: cif_fix_values 6909 2019-04-08 15:41:33Z antanas 
;
_cod_original_sg_symbol_H-M 'P-1   '
_cod_database_code 7237660

loop_
_symmetry_equiv_pos_as_xyz
'x, y, z'
'-x, -y, -z'

loop_
_atom_site_label
_atom_site_type_symbol
_atom_site_fract_x
_atom_site_fract_y
_atom_site_fract_z
_atom_site_U_iso_or_equiv
_atom_site_adp_type
_atom_site_occupancy
_atom_site_symmetry_multiplicity
_atom_site_calc_flag
_atom_site_refinement_flags
Cu1 Cu 0.69631(3) 0.72271(2) 0.74552(2) 0.01928(12) Uani 1 1 d .
C1 C 1.0107(3) 0.6516(3) 0.6059(3) 0.0423(7) Uani 1 1 d .
H1A H 0.9714 0.5791 0.5868 0.063 Uiso 1 1 calc R
H1B H 1.0508 0.6259 0.6740 0.063 Uiso 1 1 calc R
H1C H 1.0881 0.6717 0.5394 0.063 Uiso 1 1 calc R
C2 C 0.9466(3) 0.8811(3) 0.6755(3) 0.0367(6) Uani 1 1 d .
H2A H 0.8763 0.9653 0.6739 0.044 Uiso 1 1 calc R
H2B H 1.0398 0.8911 0.6199 0.044 Uiso 1 1 calc R
C3 C 0.9723(3) 0.8576(3) 0.7989(3) 0.0398(6) Uani 1 1 d .
H3A H 1.0409 0.7726 0.8016 0.048 Uiso 1 1 calc R
H3B H 1.0189 0.9281 0.8147 0.048 Uiso 1 1 calc R
C4 C 0.8318(3) 0.8553(3) 0.8957(3) 0.0369(6) Uani 1 1 d .
H4A H 0.8525 0.8630 0.9719 0.044 Uiso 1 1 calc R
H4B H 0.7573 0.9333 0.8844 0.044 Uiso 1 1 calc R
C5 C 0.8760(3) 0.6126(3) 0.9292(3) 0.0392(6) Uani 1 1 d .
H5A H 0.9035 0.6293 0.9997 0.059 Uiso 1 1 calc R
H5B H 0.9632 0.5971 0.8642 0.059 Uiso 1 1 calc R
H5C H 0.8310 0.5349 0.9428 0.059 Uiso 1 1 calc R
C6 C 0.6319(3) 0.7423(3) 0.9998(2) 0.0363(6) Uani 1 1 d .
H6A H 0.6475 0.7822 1.0672 0.044 Uiso 1 1 calc R
H6B H 0.6117 0.6533 1.0245 0.044 Uiso 1 1 calc R
C7 C 0.5013(3) 0.8276(3) 0.9612(2) 0.0345(6) Uani 1 1 d .
H7A H 0.4122 0.8314 1.0257 0.041 Uiso 1 1 calc R
H7B H 0.5183 0.9185 0.9427 0.041 Uiso 1 1 calc R
C8 C 0.4119(3) 0.6504(3) 0.8915(3) 0.0380(6) Uani 1 1 d .
H8A H 0.4841 0.5781 0.9134 0.057 Uiso 1 1 calc R
H8B H 0.3801 0.6239 0.8266 0.057 Uiso 1 1 calc R
H8C H 0.3276 0.6713 0.9584 0.057 Uiso 1 1 calc R
C9 C 0.3743(3) 0.8774(3) 0.8057(3) 0.0342(6) Uani 1 1 d .
H9A H 0.4066 0.9622 0.8018 0.041 Uiso 1 1 calc R
H9B H 0.2765 0.8871 0.8605 0.041 Uiso 1 1 calc R
C10 C 0.3608(3) 0.8504(3) 0.6841(3) 0.0400(6) Uani 1 1 d .
H10A H 0.2831 0.9194 0.6633 0.048 Uiso 1 1 calc R
H10B H 0.3306 0.7646 0.6873 0.048 Uiso 1 1 calc R
C11 C 0.5032(3) 0.8475(3) 0.5875(2) 0.0363(6) Uani 1 1 d .
H11A H 0.4796 0.8531 0.5108 0.044 Uiso 1 1 calc R
H11B H 0.5422 0.9267 0.5936 0.044 Uiso 1 1 calc R
C12 C 0.5689(3) 0.6048(3) 0.5699(3) 0.0385(6) Uani 1 1 d .
H12A H 0.5320 0.6198 0.4996 0.058 Uiso 1 1 calc R
H12B H 0.4905 0.5882 0.6370 0.058 Uiso 1 1 calc R
H12C H 0.6498 0.5284 0.5595 0.058 Uiso 1 1 calc R
C13 C 0.7532(3) 0.7374(3) 0.4900(2) 0.0391(6) Uani 1 1 d .
H13A H 0.7194 0.7749 0.4202 0.047 Uiso 1 1 calc R
H13B H 0.8142 0.6489 0.4711 0.047 Uiso 1 1 calc R
C14 C 0.8441(3) 0.8262(3) 0.5221(2) 0.0377(6) Uani 1 1 d .
H14A H 0.9320 0.8292 0.4576 0.045 Uiso 1 1 calc R
H14B H 0.7861 0.9169 0.5339 0.045 Uiso 1 1 calc R
N1 N 0.8893(2) 0.7731(2) 0.63317(18) 0.0274(4) Uani 1 1 d .
N2 N 0.7682(2) 0.7313(2) 0.89994(18) 0.0274(4) Uani 1 1 d .
N3 N 0.4796(2) 0.7710(2) 0.85455(17) 0.0248(4) Uani 1 1 d .
N4 N 0.6226(2) 0.7259(2) 0.59083(18) 0.0270(4) Uani 1 1 d .
N5 N 0.6328(3) 0.2067(2) 0.6900(2) 0.0375(5) Uani 1 1 d .
N6 N 0.0088(3) 0.2261(2) 0.8136(2) 0.0405(6) Uani 1 1 d .
O1 O 0.7434(3) 0.4976(2) 0.7553(2) 0.0437(5) Uani 1 1 d .
O2 O 0.5673(2) 0.3152(2) 0.7403(2) 0.0555(6) Uani 1 1 d .
O3 O 0.5923(3) 0.1019(3) 0.7284(3) 0.0745(8) Uani 1 1 d .
O4 O 0.7354(3) 0.2053(3) 0.6021(3) 0.0865(10) Uani 1 1 d .
O5 O 0.0102(3) 0.3422(2) 0.7677(3) 0.0629(7) Uani 1 1 d .
O6 O 0.1273(3) 0.1458(3) 0.8021(3) 0.0665(7) Uani 1 1 d .
O7 O -0.1089(4) 0.1976(4) 0.8682(4) 0.1171(16) Uani 1 1 d .
O1W O 0.2652(3) 0.4549(3) 0.7486(2) 0.0552(6) Uani 1 1 d .
H1WA H 0.208(4) 0.410(4) 0.756(3) 0.050(11) Uiso 1 1 d .
H1Y H 0.824(5) 0.452(4) 0.765(4) 0.067(12) Uiso 1 1 d .
H1X H 0.697(5) 0.455(4) 0.743(3) 0.054(12) Uiso 1 1 d .
H1WB H 0.340(5) 0.402(4) 0.754(3) 0.056(11) Uiso 1 1 d .

loop_
_atom_site_aniso_label
_atom_site_aniso_U_11
_atom_site_aniso_U_22
_atom_site_aniso_U_33
_atom_site_aniso_U_23
_atom_site_aniso_U_13
_atom_site_aniso_U_12
Cu1 0.01815(17) 0.02012(17) 0.01911(17) -0.00096(11) -0.00428(11) -0.00307(11)
C1 0.0296(14) 0.0362(15) 0.0504(17) -0.0055(13) 0.0061(12) -0.0016(11)
C2 0.0297(13) 0.0313(13) 0.0516(16) 0.0026(12) -0.0095(12) -0.0135(11)
C3 0.0312(14) 0.0371(14) 0.0591(18) -0.0035(13) -0.0191(13) -0.0136(11)
C4 0.0393(15) 0.0338(14) 0.0439(15) -0.0106(12) -0.0193(12) -0.0064(11)
C5 0.0398(15) 0.0391(15) 0.0389(15) 0.0030(12) -0.0197(12) 0.0028(12)
C6 0.0387(15) 0.0464(16) 0.0223(12) -0.0034(11) -0.0064(11) -0.0056(12)
C7 0.0301(13) 0.0407(14) 0.0291(13) -0.0121(11) -0.0013(10) -0.0020(11)
C8 0.0344(14) 0.0335(14) 0.0418(15) 0.0010(12) 0.0014(11) -0.0117(11)
C9 0.0242(12) 0.0257(12) 0.0495(15) -0.0020(11) -0.0089(11) 0.0023(10)
C10 0.0306(14) 0.0373(14) 0.0542(17) 0.0040(13) -0.0227(12) 0.0018(11)
C11 0.0434(15) 0.0321(14) 0.0380(14) 0.0089(11) -0.0226(12) -0.0063(12)
C12 0.0528(17) 0.0341(14) 0.0357(14) -0.0033(11) -0.0165(13) -0.0165(13)
C13 0.0489(16) 0.0471(16) 0.0222(12) 0.0007(11) -0.0058(11) -0.0154(13)
C14 0.0413(15) 0.0440(15) 0.0271(13) 0.0060(11) -0.0013(11) -0.0183(13)
N1 0.0241(10) 0.0249(10) 0.0305(11) -0.0007(8) -0.0022(8) -0.0051(8)
N2 0.0269(10) 0.0291(11) 0.0262(10) -0.0021(8) -0.0098(8) -0.0010(8)
N3 0.0215(9) 0.0233(10) 0.0280(10) -0.0026(8) -0.0041(8) -0.0026(8)
N4 0.0328(11) 0.0268(10) 0.0238(10) 0.0008(8) -0.0089(8) -0.0095(9)
N5 0.0348(12) 0.0408(13) 0.0383(12) 0.0029(10) -0.0091(10) -0.0122(10)
N6 0.0384(13) 0.0348(13) 0.0434(13) -0.0038(10) -0.0069(11) 0.0006(10)
O1 0.0407(12) 0.0223(9) 0.0755(16) -0.0015(10) -0.0301(11) -0.0029(9)
O2 0.0389(12) 0.0410(12) 0.0820(17) -0.0094(11) -0.0054(11) -0.0067(10)
O3 0.0781(18) 0.0492(14) 0.091(2) -0.0099(14) 0.0076(15) -0.0348(13)
O4 0.0756(19) 0.089(2) 0.0672(18) 0.0052(16) 0.0277(15) -0.0139(16)
O5 0.0386(12) 0.0347(12) 0.110(2) 0.0056(13) -0.0152(13) -0.0014(9)
O6 0.0527(14) 0.0510(14) 0.0813(18) 0.0053(13) -0.0153(13) 0.0170(12)
O7 0.0609(19) 0.081(2) 0.169(4) 0.032(2) 0.025(2) -0.0064(16)
O1W 0.0486(15) 0.0500(14) 0.0731(17) -0.0015(12) -0.0238(13) -0.0124(13)

loop_
_atom_type_symbol
_atom_type_description
_atom_type_scat_dispersion_real
_atom_type_scat_dispersion_imag
_atom_type_scat_source
C C 0.0033 0.0016 'International Tables Vol C Tables 4.2.6.8 and 6.1.1.4'
H H 0.0000 0.0000 'International Tables Vol C Tables 4.2.6.8 and 6.1.1.4'
N N 0.0061 0.0033 'International Tables Vol C Tables 4.2.6.8 and 6.1.1.4'
O O 0.0106 0.0060 'International Tables Vol C Tables 4.2.6.8 and 6.1.1.4'
Cu Cu 0.3201 1.2651 'International Tables Vol C Tables 4.2.6.8 and 6.1.1.4'

loop_
_citation_id
_citation_doi
_citation_year
1 10.1039/C6CC04884F 2016

loop_
_geom_angle_atom_site_label_1
_geom_angle_atom_site_label_2
_geom_angle_atom_site_label_3
_geom_angle
N4 Cu1 N1 85.72(8)
N4 Cu1 N2 176.79(7)
N1 Cu1 N2 93.36(8)
N4 Cu1 N3 93.34(8)
N1 Cu1 N3 152.88(8)
N2 Cu1 N3 86.07(8)
N4 Cu1 O1 91.67(8)
N1 Cu1 O1 104.75(8)
N2 Cu1 O1 91.54(9)
N3 Cu1 O1 102.37(8)
N1 C1 H1A 109.5
N1 C1 H1B 109.5
H1A C1 H1B 109.5
N1 C1 H1C 109.5
H1A C1 H1C 109.5
H1B C1 H1C 109.5
N1 C2 C3 115.3(2)
N1 C2 H2A 108.5
C3 C2 H2A 108.5
N1 C2 H2B 108.5
C3 C2 H2B 108.5
H2A C2 H2B 107.5
C4 C3 C2 113.6(2)
C4 C3 H3A 108.8
C2 C3 H3A 108.8
C4 C3 H3B 108.8
C2 C3 H3B 108.8
H3A C3 H3B 107.7
N2 C4 C3 114.5(2)
N2 C4 H4A 108.6
C3 C4 H4A 108.6
N2 C4 H4B 108.6
C3 C4 H4B 108.6
H4A C4 H4B 107.6
N2 C5 H5A 109.5
N2 C5 H5B 109.5
H5A C5 H5B 109.5
N2 C5 H5C 109.5
H5A C5 H5C 109.5
H5B C5 H5C 109.5
N2 C6 C7 110.0(2)
N2 C6 H6A 109.7
C7 C6 H6A 109.7
N2 C6 H6B 109.7
C7 C6 H6B 109.7
H6A C6 H6B 108.2
N3 C7 C6 110.4(2)
N3 C7 H7A 109.6
C6 C7 H7A 109.6
N3 C7 H7B 109.6
C6 C7 H7B 109.6
H7A C7 H7B 108.1
N3 C8 H8A 109.5
N3 C8 H8B 109.5
H8A C8 H8B 109.5
N3 C8 H8C 109.5
H8A C8 H8C 109.5
H8B C8 H8C 109.5
N3 C9 C10 114.6(2)
N3 C9 H9A 108.6
C10 C9 H9A 108.6
N3 C9 H9B 108.6
C10 C9 H9B 108.6
H9A C9 H9B 107.6
C9 C10 C11 113.8(2)
C9 C10 H10A 108.8
C11 C10 H10A 108.8
C9 C10 H10B 108.8
C11 C10 H10B 108.8
H10A C10 H10B 107.7
N4 C11 C10 115.1(2)
N4 C11 H11A 108.5
C10 C11 H11A 108.5
N4 C11 H11B 108.5
C10 C11 H11B 108.5
H11A C11 H11B 107.5
N4 C12 H12A 109.5
N4 C12 H12B 109.5
H12A C12 H12B 109.5
N4 C12 H12C 109.5
H12A C12 H12C 109.5
H12B C12 H12C 109.5
N4 C13 C14 110.1(2)
N4 C13 H13A 109.6
C14 C13 H13A 109.6
N4 C13 H13B 109.6
C14 C13 H13B 109.6
H13A C13 H13B 108.1
N1 C14 C13 109.9(2)
N1 C14 H14A 109.7
C13 C14 H14A 109.7
N1 C14 H14B 109.7
C13 C14 H14B 109.7
H14A C14 H14B 108.2
C1 N1 C14 109.5(2)
C1 N1 C2 109.4(2)
C14 N1 C2 106.9(2)
C1 N1 Cu1 110.91(15)
C14 N1 Cu1 104.16(15)
C2 N1 Cu1 115.69(16)
C5 N2 C6 106.4(2)
C5 N2 C4 108.9(2)
C6 N2 C4 108.5(2)
C5 N2 Cu1 116.90(16)
C6 N2 Cu1 105.56(15)
C4 N2 Cu1 110.24(16)
C8 N3 C7 109.2(2)
C8 N3 C9 109.4(2)
C7 N3 C9 106.53(19)
C8 N3 Cu1 112.22(15)
C7 N3 Cu1 103.35(14)
C9 N3 Cu1 115.63(15)
C13 N4 C12 106.6(2)
C13 N4 C11 108.4(2)
C12 N4 C11 108.9(2)
C13 N4 Cu1 105.93(15)
C12 N4 Cu1 116.75(16)
C11 N4 Cu1 109.89(15)
O4 N5 O3 119.5(3)
O4 N5 O2 120.4(3)
O3 N5 O2 120.1(3)
O7 N6 O6 122.3(3)
O7 N6 O5 119.3(3)
O6 N6 O5 118.4(3)
Cu1 O1 H1Y 123(3)
Cu1 O1 H1X 126(3)
H1Y O1 H1X 111(4)
H1WA O1W H1WB 103(4)

loop_
_geom_bond_atom_site_label_1
_geom_bond_atom_site_label_2
_geom_bond_distance
Cu1 N4 2.090(2)
Cu1 N1 2.090(2)
Cu1 N2 2.096(2)
Cu1 N3 2.0968(19)
Cu1 O1 2.238(2)
C1 N1 1.492(3)
C1 H1A 0.9600
C1 H1B 0.9600
C1 H1C 0.9600
C2 N1 1.493(3)
C2 C3 1.511(4)
C2 H2A 0.9700
C2 H2B 0.9700
C3 C4 1.508(4)
C3 H3A 0.9700
C3 H3B 0.9700
C4 N2 1.502(3)
C4 H4A 0.9700
C4 H4B 0.9700
C5 N2 1.487(3)
C5 H5A 0.9600
C5 H5B 0.9600
C5 H5C 0.9600
C6 N2 1.488(3)
C6 C7 1.503(4)
C6 H6A 0.9700
C6 H6B 0.9700
C7 N3 1.489(3)
C7 H7A 0.9700
C7 H7B 0.9700
C8 N3 1.487(3)
C8 H8A 0.9600
C8 H8B 0.9600
C8 H8C 0.9600
C9 N3 1.493(3)
C9 C10 1.506(4)
C9 H9A 0.9700
C9 H9B 0.9700
C10 C11 1.513(4)
C10 H10A 0.9700
C10 H10B 0.9700
C11 N4 1.495(3)
C11 H11A 0.9700
C11 H11B 0.9700
C12 N4 1.489(3)
C12 H12A 0.9600
C12 H12B 0.9600
C12 H12C 0.9600
C13 N4 1.487(3)
C13 C14 1.501(4)
C13 H13A 0.9700
C13 H13B 0.9700
C14 N1 1.491(3)
C14 H14A 0.9700
C14 H14B 0.9700
N5 O4 1.213(3)
N5 O3 1.221(3)
N5 O2 1.255(3)
N6 O7 1.214(4)
N6 O6 1.225(3)
N6 O5 1.256(3)
O1 H1Y 0.84(5)
O1 H1X 0.73(4)
O1W H1WA 0.76(4)
O1W H1WB 0.81(4)
